data_4314064
loop_
_publ_author_name
'Nate Schultheiss'
'Douglas R. Powell'
'Eric Bosch'

_publ_contact_author
; 
   Prof. Eric Bosch 
   Department of Chemistry 
   Southwest Missouri State University
   901 South National Avenue 
   Springfield, MO  65804  USA 
;
_publ_contact_author_email erb625f@smsu.edu
_publ_contact_author_fax 1(417)8365507
_publ_contact_author_phone 1(417)8364277
_publ_section_title
;
 Silver(I) Coordination Chemistry of 2,6-Diarylpyrazines. \p-Stacking,
 Anion Coordination, and Steric Control
;
_journal_name_full 'Inorganic Chemistry'
_journal_page_first 5304
_journal_page_last 5310
_journal_paper_doi 10.1021/ic034277m
_journal_volume 42
_journal_year 2003
_chemical_formula_moiety 'C52 H40 Ag6 F18 N4 O12), 2(C7 H8)'
_chemical_formula_sum 'C66 H56 Ag6 F18 N4 O12'
_chemical_formula_weight 2086.37
_chemical_name_systematic
; 
 ? 
;
_space_group_IT_number 14
_symmetry_cell_setting monoclinic
_symmetry_space_group_name_Hall '-P 2ybc'
_symmetry_space_group_name_H-M 'P 1 21/c 1'
_atom_sites_solution_hydrogens geom
_atom_sites_solution_primary direct
_atom_sites_solution_secondary difmap
_audit_creation_method SHELXL-97
_cell_angle_alpha 90.00
_cell_angle_beta 110.828(2)
_cell_angle_gamma 90.00
_cell_formula_units_Z 2
_cell_length_a 11.7717(6)
_cell_length_b 24.9539(12)
_cell_length_c 12.8210(6)
_cell_measurement_reflns_used 7003
_cell_measurement_temperature 100(2)
_cell_measurement_theta_max 30.00
_cell_measurement_theta_min 2.18
_cell_volume 3520.1(3)
_computing_cell_refinement 'Bruker SMART'
_computing_data_collection 'Bruker SMART'
_computing_data_reduction 'Bruker SAINT'
_computing_molecular_graphics 'Bruker SHELXTL'
_computing_publication_material 'Bruker SHELXTL'
_computing_structure_refinement 'SHELXL-97 (Sheldrick, 1997)'
_computing_structure_solution 'SHELXS-97 (Sheldrick, 1990)'
_diffrn_ambient_temperature 100(2)
_diffrn_measured_fraction_theta_full 0.996
_diffrn_measured_fraction_theta_max 0.981
_diffrn_measurement_device 'Bruker APEX'
_diffrn_measurement_device_type 'CCD area detector'
_diffrn_measurement_method '\w scan frames'
_diffrn_radiation_monochromator graphite
_diffrn_radiation_source 'fine-focus sealed tube'
_diffrn_radiation_type MoK\a
_diffrn_radiation_wavelength 0.71073
_diffrn_reflns_av_R_equivalents 0.0228
_diffrn_reflns_av_sigmaI/netI 0.0272
_diffrn_reflns_limit_h_max 16
_diffrn_reflns_limit_h_min -16
_diffrn_reflns_limit_k_max 34
_diffrn_reflns_limit_k_min -35
_diffrn_reflns_limit_l_max 17
_diffrn_reflns_limit_l_min -17
_diffrn_reflns_number 29389
_diffrn_reflns_theta_full 26.00
_diffrn_reflns_theta_max 30.02
_diffrn_reflns_theta_min 1.89
_diffrn_standards_decay_% -0.15
_diffrn_standards_number 498
_exptl_absorpt_coefficient_mu 1.747
_exptl_absorpt_correction_T_max 0.8875
_exptl_absorpt_correction_T_min 0.5136
_exptl_absorpt_correction_type multi-scan
_exptl_absorpt_process_details 'SADABS, 2000'
_exptl_crystal_colour colorless
_exptl_crystal_density_diffrn 1.968
_exptl_crystal_density_meas 0
_exptl_crystal_density_method 'not measured'
_exptl_crystal_description needle
_exptl_crystal_F_000 2040
_exptl_crystal_size_max 0.44
_exptl_crystal_size_mid 0.08
_exptl_crystal_size_min 0.07
_refine_diff_density_max 1.599
_refine_diff_density_min -0.758
_refine_diff_density_rms 0.113
_refine_ls_extinction_method none
_refine_ls_goodness_of_fit_ref 1.066
_refine_ls_hydrogen_treatment mixed
_refine_ls_matrix_type full
_refine_ls_number_parameters 478
_refine_ls_number_reflns 10095
_refine_ls_number_restraints 38
_refine_ls_restrained_S_all 1.073
_refine_ls_R_factor_all 0.0395
_refine_ls_R_factor_gt 0.0337
_refine_ls_shift/su_max 0.002
_refine_ls_shift/su_mean 0.000
_refine_ls_structure_factor_coef Fsqd
_refine_ls_weighting_details 'calc w=1/[\s^2^(Fo^2^)+(0.0370P)^2^+5.6000P] where P=(Fo^2^+2Fc^2^)/3'
_refine_ls_weighting_scheme calc
_refine_ls_wR_factor_gt 0.0784
_refine_ls_wR_factor_ref 0.0812
_reflns_number_gt 8968
_reflns_number_total 10095
_reflns_threshold_expression >2sigma(I)
_cod_data_source_file ic034277msi20030313_100916_1.cif
_cod_data_source_block compound_6.2(C7H8)_
_cod_database_code 4314064

loop_
_symmetry_equiv_pos_as_xyz
'x, y, z'
'-x, y+1/2, -z+1/2'
'-x, -y, -z'
'x, -y-1/2, z-1/2'

loop_
_atom_site_label
_atom_site_type_symbol
_atom_site_fract_x
_atom_site_fract_y
_atom_site_fract_z
_atom_site_U_iso_or_equiv
_atom_site_adp_type
_atom_site_occupancy
_atom_site_symmetry_multiplicity
_atom_site_calc_flag
_atom_site_refinement_flags
_atom_site_disorder_assembly
_atom_site_disorder_group
Ag1 Ag 0.793563(18) 0.321846(7) 0.341332(16) 0.01584(5) Uani 1 1 d . . .
Ag2 Ag 0.714641(18) 0.435861(8) 0.306097(17) 0.01808(5) Uani 1 1 d . . .
Ag3 Ag 0.44607(2) 0.466134(9) 0.062808(18) 0.02501(6) Uani 1 1 d . . .
F1 F 0.30780(19) 0.37095(9) 0.1089(2) 0.0561(7) Uani 1 1 d D . .
F2 F 0.3749(2) 0.30342(13) 0.0543(2) 0.0715(9) Uani 1 1 d D . .
F3 F 0.3419(2) 0.29942(18) 0.2057(3) 0.1137(17) Uani 1 1 d D . .
F4 F 1.18067(16) 0.41770(8) 0.37757(17) 0.0340(4) Uani 1 1 d D . .
F5 F 1.10214(17) 0.48317(7) 0.26832(17) 0.0305(4) Uani 1 1 d D . .
F6 F 1.09246(18) 0.40347(8) 0.20198(17) 0.0385(5) Uani 1 1 d D . .
F7 F 0.64087(19) 0.58185(9) 0.36783(16) 0.0378(5) Uani 1 1 d D . .
F8 F 0.80893(18) 0.57310(12) 0.3433(2) 0.0668(9) Uani 1 1 d D . .
F9 F 0.6966(3) 0.64113(8) 0.27838(19) 0.0562(7) Uani 1 1 d D . .
O1 O 0.53944(18) 0.39507(8) 0.19865(17) 0.0233(4) Uani 1 1 d . . .
O2 O 0.58396(19) 0.31081(8) 0.26190(19) 0.0267(4) Uani 1 1 d . . .
O3 O 0.89418(18) 0.45943(8) 0.29234(19) 0.0245(4) Uani 1 1 d . . .
O4 O 0.95221(19) 0.37351(7) 0.32730(18) 0.0236(4) Uani 1 1 d . . .
O5 O 0.59506(17) 0.51201(7) 0.19803(17) 0.0212(4) Uani 1 1 d . . .
O6 O 0.63320(18) 0.57991(8) 0.09860(17) 0.0229(4) Uani 1 1 d . . .
N1 N 0.83339(19) 0.28888(8) 0.51921(17) 0.0136(4) Uani 1 1 d . . .
N2 N 0.8196(2) 0.23463(9) 0.70339(18) 0.0176(4) Uani 1 1 d . . .
C1 C 0.8918(2) 0.24205(10) 0.5514(2) 0.0140(4) Uani 1 1 d . . .
C2 C 0.8837(2) 0.21532(10) 0.6449(2) 0.0177(5) Uani 1 1 d . . .
H2 H 0.9254 0.1823 0.6671 0.021 Uiso 1 1 calc R . .
C3 C 0.7651(2) 0.28209(10) 0.6720(2) 0.0184(5) Uani 1 1 d . . .
H3 H 0.7208 0.2973 0.7138 0.022 Uiso 1 1 calc R . .
C4 C 0.7713(2) 0.30971(10) 0.5800(2) 0.0145(4) Uani 1 1 d . . .
C5 C 0.9628(2) 0.21896(10) 0.4877(2) 0.0143(4) Uani 1 1 d . . .
C6 C 1.0341(2) 0.25234(10) 0.4474(2) 0.0161(5) Uani 1 1 d . . .
H6 H 1.0364 0.2899 0.4606 0.019 Uiso 1 1 calc R . .
C7 C 1.1013(2) 0.23031(10) 0.3879(2) 0.0179(5) Uani 1 1 d . . .
C8 C 1.0988(2) 0.17512(11) 0.3721(2) 0.0183(5) Uani 1 1 d . . .
H8 H 1.1455 0.1600 0.3324 0.022 Uiso 1 1 calc R . .
C9 C 1.0300(2) 0.14138(10) 0.4126(2) 0.0164(5) Uani 1 1 d . . .
C10 C 0.9612(2) 0.16382(10) 0.4701(2) 0.0162(5) Uani 1 1 d . . .
H10 H 0.9129 0.1414 0.4975 0.019 Uiso 1 1 calc R . .
C11 C 1.1786(3) 0.26560(12) 0.3440(3) 0.0258(6) Uani 1 1 d . . .
H11A H 1.1717 0.3029 0.3649 0.039 Uiso 1 1 d R . .
H11B H 1.1505 0.2627 0.2625 0.039 Uiso 1 1 d R . .
H11C H 1.2636 0.2541 0.3761 0.039 Uiso 1 1 d R . .
C12 C 1.0318(3) 0.08149(11) 0.3977(3) 0.0261(6) Uani 1 1 d . . .
H12A H 1.0529 0.0639 0.4705 0.039 Uiso 1 1 d R . .
H12B H 1.0923 0.0723 0.3644 0.039 Uiso 1 1 d R . .
H12C H 0.9514 0.0694 0.3486 0.039 Uiso 1 1 d R . .
C13 C 0.7109(2) 0.36228(10) 0.5428(2) 0.0146(4) Uani 1 1 d . . .
C14 C 0.7832(2) 0.40709(10) 0.5427(2) 0.0156(4) Uani 1 1 d . . .
C15 C 0.7254(2) 0.45564(10) 0.5005(2) 0.0178(5) Uani 1 1 d . . .
H15 H 0.7729 0.4864 0.5000 0.021 Uiso 1 1 calc R . .
C16 C 0.5992(3) 0.45931(10) 0.4592(2) 0.0198(5) Uani 1 1 d . . .
H16 H 0.5610 0.4922 0.4287 0.024 Uiso 1 1 calc R . .
C17 C 0.5288(2) 0.41509(11) 0.4625(2) 0.0194(5) Uani 1 1 d . . .
H17 H 0.4428 0.4182 0.4360 0.023 Uiso 1 1 calc R . .
C18 C 0.5832(2) 0.36602(10) 0.5042(2) 0.0169(5) Uani 1 1 d . . .
C19 C 0.9206(2) 0.40475(11) 0.5893(2) 0.0200(5) Uani 1 1 d . . .
H19A H 0.9534 0.4409 0.6105 0.030 Uiso 1 1 d R . .
H19B H 0.9502 0.3904 0.5325 0.030 Uiso 1 1 d R . .
H19C H 0.9473 0.3814 0.6552 0.030 Uiso 1 1 d R . .
C20 C 0.5036(3) 0.31837(11) 0.5021(3) 0.0233(5) Uani 1 1 d . . .
H20A H 0.5204 0.2897 0.4574 0.035 Uiso 1 1 d R . .
H20B H 0.4180 0.3289 0.4690 0.035 Uiso 1 1 d R . .
H20C H 0.5206 0.3056 0.5784 0.035 Uiso 1 1 d R . .
C21 C 0.5160(2) 0.34681(11) 0.2096(2) 0.0196(5) Uani 1 1 d . . .
C22 C 0.3823(3) 0.33005(12) 0.1464(3) 0.0277(6) Uani 1 1 d D . .
C23 C 0.9639(2) 0.42101(10) 0.3043(2) 0.0165(5) Uani 1 1 d . . .
C24 C 1.0856(2) 0.43187(10) 0.2875(2) 0.0201(5) Uani 1 1 d . . .
C25 C 0.6342(2) 0.55745(10) 0.1850(2) 0.0186(5) Uani 1 1 d . . .
C26 C 0.6954(3) 0.58901(11) 0.2943(3) 0.0224(5) Uani 1 1 d D . .
C1S C 0.3575(3) 0.62011(12) 0.0832(3) 0.0248(6) Uani 1 1 d . . .
C2S C 0.3039(3) 0.58788(12) -0.0097(3) 0.0244(6) Uani 1 1 d . . .
H2S H 0.2991 0.6005 -0.0811 0.029 Uiso 1 1 calc R . .
C3S C 0.2572(3) 0.53770(12) -0.0009(3) 0.0250(6) Uani 1 1 d . . .
H3S H 0.2201 0.5165 -0.0656 0.030 Uiso 1 1 calc R . .
C4S C 0.2651(3) 0.51873(13) 0.1038(3) 0.0284(6) Uani 1 1 d . . .
H4S H 0.2342 0.4843 0.1109 0.034 Uiso 1 1 calc R . .
C5S C 0.3188(3) 0.55054(14) 0.1979(3) 0.0297(6) Uani 1 1 d . . .
H5S H 0.3243 0.5378 0.2694 0.036 Uiso 1 1 calc R . .
C6S C 0.3640(3) 0.60057(13) 0.1872(3) 0.0265(6) Uani 1 1 d . . .
H6S H 0.4001 0.6220 0.2518 0.032 Uiso 1 1 calc R . .
C7S C 0.4086(3) 0.67443(13) 0.0728(3) 0.0363(7) Uani 1 1 d . . .
H7SA H 0.3846 0.7004 0.1185 0.054 Uiso 1 1 d R . .
H7SB H 0.3769 0.6859 -0.0054 0.054 Uiso 1 1 d R . .
H7SC H 0.4974 0.6723 0.0986 0.054 Uiso 1 1 d R . .

loop_
_atom_site_aniso_label
_atom_site_aniso_U_11
_atom_site_aniso_U_22
_atom_site_aniso_U_33
_atom_site_aniso_U_23
_atom_site_aniso_U_13
_atom_site_aniso_U_12
Ag1 0.02015(10) 0.01626(9) 0.01248(9) -0.00051(6) 0.00751(7) -0.00073(7)
Ag2 0.01651(9) 0.01818(9) 0.01861(10) 0.00084(7) 0.00509(7) -0.00051(7)
Ag3 0.02463(11) 0.02575(11) 0.02069(11) 0.00355(8) 0.00320(8) -0.00582(8)
F1 0.0222(10) 0.0454(13) 0.086(2) -0.0003(13) 0.0012(11) -0.0006(9)
F2 0.0354(13) 0.095(2) 0.0675(19) -0.0467(17) -0.0025(12) -0.0056(14)
F3 0.0384(15) 0.189(4) 0.087(2) 0.088(3) -0.0110(15) -0.056(2)
F4 0.0199(9) 0.0363(10) 0.0394(11) 0.0081(8) 0.0026(8) -0.0015(7)
F5 0.0306(9) 0.0195(8) 0.0478(12) 0.0050(8) 0.0217(9) -0.0037(7)
F6 0.0392(11) 0.0461(11) 0.0422(12) -0.0225(9) 0.0292(10) -0.0149(9)
F7 0.0420(11) 0.0514(12) 0.0242(10) -0.0060(9) 0.0168(9) -0.0182(9)
F8 0.0168(10) 0.099(2) 0.0666(18) -0.0499(16) -0.0078(10) 0.0094(11)
F9 0.115(2) 0.0223(10) 0.0373(12) -0.0077(9) 0.0345(14) -0.0203(12)
O1 0.0205(10) 0.0239(9) 0.0216(10) 0.0016(8) 0.0027(8) -0.0062(8)
O2 0.0220(10) 0.0234(10) 0.0318(12) 0.0011(8) 0.0061(9) -0.0034(8)
O3 0.0212(10) 0.0214(9) 0.0345(12) 0.0031(8) 0.0145(9) 0.0013(8)
O4 0.0268(10) 0.0165(8) 0.0316(11) -0.0007(8) 0.0156(9) -0.0047(8)
O5 0.0195(9) 0.0180(8) 0.0231(10) 0.0029(7) 0.0040(8) -0.0002(7)
O6 0.0233(10) 0.0243(9) 0.0229(10) 0.0013(8) 0.0104(8) -0.0018(8)
N1 0.0136(9) 0.0150(9) 0.0118(9) 0.0001(7) 0.0041(8) 0.0000(7)
N2 0.0215(11) 0.0191(10) 0.0135(10) 0.0028(8) 0.0077(9) 0.0020(8)
C1 0.0130(11) 0.0160(10) 0.0126(11) 0.0003(8) 0.0043(9) 0.0004(8)
C2 0.0196(12) 0.0181(11) 0.0164(12) 0.0035(9) 0.0075(10) 0.0037(9)
C3 0.0243(13) 0.0174(11) 0.0159(12) 0.0015(9) 0.0100(10) 0.0036(9)
C4 0.0153(11) 0.0152(10) 0.0129(11) -0.0010(8) 0.0048(9) 0.0002(8)
C5 0.0128(11) 0.0160(10) 0.0139(11) 0.0014(8) 0.0048(9) 0.0023(8)
C6 0.0139(11) 0.0155(10) 0.0181(12) 0.0003(9) 0.0048(10) -0.0006(9)
C7 0.0136(11) 0.0211(12) 0.0201(12) 0.0036(10) 0.0074(10) 0.0001(9)
C8 0.0149(11) 0.0242(12) 0.0162(12) 0.0009(10) 0.0060(10) 0.0042(9)
C9 0.0158(11) 0.0152(10) 0.0171(12) 0.0002(9) 0.0046(9) 0.0016(9)
C10 0.0147(11) 0.0167(11) 0.0170(12) 0.0020(9) 0.0056(9) 0.0004(9)
C11 0.0223(14) 0.0245(13) 0.0364(17) 0.0045(12) 0.0174(13) -0.0016(11)
C12 0.0335(16) 0.0168(12) 0.0320(16) -0.0017(11) 0.0165(13) 0.0022(11)
C13 0.0184(12) 0.0156(10) 0.0116(11) -0.0006(8) 0.0077(9) 0.0025(9)
C14 0.0183(12) 0.0168(11) 0.0128(11) -0.0034(9) 0.0068(9) -0.0006(9)
C15 0.0250(13) 0.0154(11) 0.0154(12) -0.0028(9) 0.0101(10) -0.0021(9)
C16 0.0247(13) 0.0159(11) 0.0197(13) 0.0014(9) 0.0090(11) 0.0061(10)
C17 0.0182(12) 0.0227(12) 0.0186(12) 0.0006(10) 0.0081(10) 0.0050(10)
C18 0.0171(12) 0.0205(11) 0.0149(11) -0.0012(9) 0.0078(10) 0.0007(9)
C19 0.0173(12) 0.0208(12) 0.0206(13) -0.0046(10) 0.0052(10) -0.0023(9)
C20 0.0184(13) 0.0246(13) 0.0280(15) -0.0001(11) 0.0096(11) -0.0017(10)
C21 0.0185(12) 0.0245(12) 0.0164(12) -0.0040(10) 0.0070(10) -0.0055(10)
C22 0.0188(13) 0.0291(14) 0.0322(16) 0.0009(12) 0.0051(12) -0.0073(11)
C23 0.0165(11) 0.0200(11) 0.0126(11) -0.0030(9) 0.0049(9) -0.0055(9)
C24 0.0200(13) 0.0184(11) 0.0232(13) -0.0024(10) 0.0095(11) -0.0029(9)
C25 0.0140(11) 0.0184(11) 0.0229(13) -0.0002(10) 0.0061(10) 0.0025(9)
C26 0.0205(13) 0.0204(12) 0.0274(15) -0.0012(10) 0.0098(11) -0.0020(10)
C1S 0.0166(12) 0.0244(13) 0.0330(16) -0.0006(11) 0.0084(11) 0.0066(10)
C2S 0.0218(13) 0.0318(14) 0.0214(13) 0.0006(11) 0.0097(11) 0.0055(11)
C3S 0.0192(13) 0.0316(15) 0.0239(14) -0.0047(11) 0.0073(11) 0.0034(11)
C4S 0.0194(13) 0.0352(16) 0.0332(16) 0.0037(13) 0.0125(12) 0.0000(12)
C5S 0.0234(14) 0.0437(17) 0.0241(15) 0.0048(13) 0.0111(12) 0.0050(13)
C6S 0.0196(13) 0.0356(15) 0.0225(14) -0.0066(12) 0.0054(11) 0.0062(11)
C7S 0.0327(17) 0.0247(15) 0.045(2) 0.0021(14) 0.0064(15) 0.0019(13)

loop_
_atom_type_symbol
_atom_type_description
_atom_type_scat_dispersion_real
_atom_type_scat_dispersion_imag
_atom_type_scat_source
C C 0.0033 0.0016 'International Tables Vol C Tables 4.2.6.8 and 6.1.1.4'
H H 0.0000 0.0000 'International Tables Vol C Tables 4.2.6.8 and 6.1.1.4'
N N 0.0061 0.0033 'International Tables Vol C Tables 4.2.6.8 and 6.1.1.4'
O O 0.0106 0.0060 'International Tables Vol C Tables 4.2.6.8 and 6.1.1.4'
F F 0.0171 0.0103 'International Tables Vol C Tables 4.2.6.8 and 6.1.1.4'
Ag Ag -0.8971 1.1015 'International Tables Vol C Tables 4.2.6.8 and 6.1.1.4'

loop_
_geom_angle_atom_site_label_1
_geom_angle_atom_site_label_2
_geom_angle_atom_site_label_3
_geom_angle
_geom_angle_site_symmetry_1
_geom_angle_site_symmetry_3
_geom_angle_publ_flag
N1 Ag1 O2 101.62(7) . . ?
N1 Ag1 O4 112.75(8) . . ?
O2 Ag1 O4 141.87(8) . . ?
N1 Ag1 N2 119.42(7) . 4_565 ?
O2 Ag1 N2 90.07(8) . 4_565 ?
O4 Ag1 N2 87.22(7) . 4_565 ?
N1 Ag1 Ag2 115.65(5) . . ?
O2 Ag1 Ag2 79.72(5) . . ?
O4 Ag1 Ag2 71.02(5) . . ?
N2 Ag1 Ag2 124.92(5) 4_565 . ?
O3 Ag2 O1 137.84(8) . . ?
O3 Ag2 O5 96.78(7) . . ?
O1 Ag2 O5 77.97(7) . . ?
O3 Ag2 C15 108.00(8) . . ?
O1 Ag2 C15 113.97(8) . . ?
O5 Ag2 C15 102.93(8) . . ?
O3 Ag2 Ag1 90.60(5) . . ?
O1 Ag2 Ag1 80.27(5) . . ?
O5 Ag2 Ag1 154.61(5) . . ?
C15 Ag2 Ag1 97.75(6) . . ?
O6 Ag3 O5 154.82(7) 3_665 . ?
O6 Ag3 O1 102.56(7) 3_665 . ?
O5 Ag3 O1 78.14(7) . . ?
O6 Ag3 C4S 109.10(9) 3_665 . ?
O5 Ag3 C4S 93.12(9) . . ?
O1 Ag3 C4S 113.40(8) . . ?
O6 Ag3 Ag3 84.72(5) 3_665 3_665 ?
O5 Ag3 Ag3 76.20(5) . 3_665 ?
O1 Ag3 Ag3 129.57(5) . 3_665 ?
C4S Ag3 Ag3 110.67(7) . 3_665 ?
C21 O1 Ag2 123.41(18) . . ?
C21 O1 Ag3 135.38(18) . . ?
Ag2 O1 Ag3 100.80(7) . . ?
C21 O2 Ag1 122.33(18) . . ?
C23 O3 Ag2 112.74(16) . . ?
C23 O4 Ag1 134.99(18) . . ?
C25 O5 Ag3 124.71(18) . . ?
C25 O5 Ag2 127.17(17) . . ?
Ag3 O5 Ag2 99.80(7) . . ?
C25 O6 Ag3 117.33(18) . 3_665 ?
C1 N1 C4 118.7(2) . . ?
C1 N1 Ag1 121.00(15) . . ?
C4 N1 Ag1 118.17(16) . . ?
C2 N2 C3 117.3(2) . . ?
C2 N2 Ag1 117.16(17) . 4_566 ?
C3 N2 Ag1 125.19(16) . 4_566 ?
N1 C1 C2 119.5(2) . . ?
N1 C1 C5 119.8(2) . . ?
C2 C1 C5 120.7(2) . . ?
N2 C2 C1 122.3(2) . . ?
N2 C2 H2 118.9 . . ?
C1 C2 H2 118.9 . . ?
N2 C3 C4 122.0(2) . . ?
N2 C3 H3 119.0 . . ?
C4 C3 H3 119.0 . . ?
N1 C4 C3 120.1(2) . . ?
N1 C4 C13 116.7(2) . . ?
C3 C4 C13 123.1(2) . . ?
C10 C5 C6 120.1(2) . . ?
C10 C5 C1 119.8(2) . . ?
C6 C5 C1 120.1(2) . . ?
C7 C6 C5 119.8(2) . . ?
C7 C6 H6 120.1 . . ?
C5 C6 H6 120.1 . . ?
C8 C7 C6 119.0(2) . . ?
C8 C7 C11 120.5(2) . . ?
C6 C7 C11 120.6(2) . . ?
C7 C8 C9 122.0(2) . . ?
C7 C8 H8 119.0 . . ?
C9 C8 H8 119.0 . . ?
C10 C9 C8 118.7(2) . . ?
C10 C9 C12 120.2(2) . . ?
C8 C9 C12 121.1(2) . . ?
C9 C10 C5 120.4(2) . . ?
C9 C10 H10 119.8 . . ?
C5 C10 H10 119.8 . . ?
C7 C11 H11A 109.5 . . ?
C7 C11 H11B 109.5 . . ?
H11A C11 H11B 109.5 . . ?
C7 C11 H11C 109.5 . . ?
H11A C11 H11C 109.5 . . ?
H11B C11 H11C 109.5 . . ?
C9 C12 H12A 109.5 . . ?
C9 C12 H12B 109.5 . . ?
H12A C12 H12B 109.5 . . ?
C9 C12 H12C 109.5 . . ?
H12A C12 H12C 109.5 . . ?
H12B C12 H12C 109.5 . . ?
C14 C13 C18 121.2(2) . . ?
C14 C13 C4 118.8(2) . . ?
C18 C13 C4 120.0(2) . . ?
C15 C14 C13 118.5(2) . . ?
C15 C14 C19 119.4(2) . . ?
C13 C14 C19 122.1(2) . . ?
C16 C15 C14 120.7(2) . . ?
C16 C15 Ag2 87.99(16) . . ?
C14 C15 Ag2 93.45(15) . . ?
C16 C15 H15 119.7 . . ?
C14 C15 H15 119.7 . . ?
Ag2 C15 H15 88.5 . . ?
C17 C16 C15 120.2(2) . . ?
C17 C16 H16 119.9 . . ?
C15 C16 H16 119.9 . . ?
C16 C17 C18 120.7(2) . . ?
C16 C17 H17 119.6 . . ?
C18 C17 H17 119.6 . . ?
C17 C18 C13 118.6(2) . . ?
C17 C18 C20 119.1(2) . . ?
C13 C18 C20 122.2(2) . . ?
C14 C19 H19A 109.5 . . ?
C14 C19 H19B 109.5 . . ?
H19A C19 H19B 109.5 . . ?
C14 C19 H19C 109.5 . . ?
H19A C19 H19C 109.5 . . ?
H19B C19 H19C 109.5 . . ?
C18 C20 H20A 109.5 . . ?
C18 C20 H20B 109.5 . . ?
H20A C20 H20B 109.5 . . ?
C18 C20 H20C 109.5 . . ?
H20A C20 H20C 109.5 . . ?
H20B C20 H20C 109.5 . . ?
O2 C21 O1 129.4(3) . . ?
O2 C21 C22 115.5(2) . . ?
O1 C21 C22 115.1(3) . . ?
F3 C22 F1 109.7(3) . . ?
F3 C22 F2 107.9(3) . . ?
F1 C22 F2 103.7(3) . . ?
F3 C22 C21 111.9(3) . . ?
F1 C22 C21 113.7(2) . . ?
F2 C22 C21 109.4(2) . . ?
O3 C23 O4 130.2(2) . . ?
O3 C23 C24 117.0(2) . . ?
O4 C23 C24 112.8(2) . . ?
F5 C24 F6 107.7(2) . . ?
F5 C24 F4 106.3(2) . . ?
F6 C24 F4 107.1(2) . . ?
F5 C24 C23 113.4(2) . . ?
F6 C24 C23 110.6(2) . . ?
F4 C24 C23 111.4(2) . . ?
O6 C25 O5 129.8(3) . . ?
O6 C25 C26 115.7(2) . . ?
O5 C25 C26 114.5(2) . . ?
F9 C26 F8 107.8(3) . . ?
F9 C26 F7 106.1(2) . . ?
F8 C26 F7 106.6(3) . . ?
F9 C26 C25 112.9(2) . . ?
F8 C26 C25 110.2(2) . . ?
F7 C26 C25 112.9(2) . . ?
C2S C1S C6S 118.1(3) . . ?
C2S C1S C7S 121.2(3) . . ?
C6S C1S C7S 120.7(3) . . ?
C3S C2S C1S 121.6(3) . . ?
C3S C2S H2S 119.2 . . ?
C1S C2S H2S 119.2 . . ?
C2S C3S C4S 119.5(3) . . ?
C2S C3S H3S 120.3 . . ?
C4S C3S H3S 120.3 . . ?
C5S C4S C3S 119.6(3) . . ?
C5S C4S Ag3 107.37(19) . . ?
C3S C4S Ag3 76.48(17) . . ?
C5S C4S H4S 120.2 . . ?
C3S C4S H4S 120.2 . . ?
Ag3 C4S H4S 86.3 . . ?
C6S C5S C4S 120.0(3) . . ?
C6S C5S H5S 120.0 . . ?
C4S C5S H5S 120.0 . . ?
C5S C6S C1S 121.2(3) . . ?
C5S C6S H6S 119.4 . . ?
C1S C6S H6S 119.4 . . ?
C1S C7S H7SA 109.5 . . ?
C1S C7S H7SB 109.5 . . ?
H7SA C7S H7SB 109.5 . . ?
C1S C7S H7SC 109.5 . . ?
H7SA C7S H7SC 109.5 . . ?
H7SB C7S H7SC 109.5 . . ?

loop_
_geom_bond_atom_site_label_1
_geom_bond_atom_site_label_2
_geom_bond_distance
_geom_bond_site_symmetry_2
_geom_bond_publ_flag
Ag1 N1 2.310(2) . ?
Ag1 O2 2.327(2) . ?
Ag1 O4 2.3283(19) . ?
Ag1 N2 2.365(2) 4_565 ?
Ag1 Ag2 2.9772(3) . ?
Ag2 O3 2.2603(19) . ?
Ag2 O1 2.273(2) . ?
Ag2 O5 2.4749(19) . ?
Ag2 C15 2.499(2) . ?
Ag3 O6 2.258(2) 3_665 ?
Ag3 O5 2.287(2) . ?
Ag3 O1 2.454(2) . ?
Ag3 C4S 2.707(3) . ?
Ag3 Ag3 2.9184(4) 3_665 ?
F1 C22 1.320(4) . ?
F2 C22 1.331(4) . ?
F3 C22 1.283(3) . ?
F4 C24 1.338(3) . ?
F5 C24 1.331(3) . ?
F6 C24 1.332(3) . ?
F7 C26 1.328(3) . ?
F8 C26 1.320(3) . ?
F9 C26 1.318(3) . ?
O1 C21 1.254(3) . ?
O2 C21 1.231(4) . ?
O3 C23 1.236(3) . ?
O4 C23 1.241(3) . ?
O5 C25 1.257(3) . ?
O6 C25 1.238(3) . ?
O6 Ag3 2.258(2) 3_665 ?
N1 C1 1.344(3) . ?
N1 C4 1.349(3) . ?
N2 C2 1.329(3) . ?
N2 C3 1.339(3) . ?
N2 Ag1 2.365(2) 4_566 ?
C1 C2 1.404(3) . ?
C1 C5 1.478(3) . ?
C2 H2 0.9500 . ?
C3 C4 1.390(3) . ?
C3 H3 0.9500 . ?
C4 C13 1.487(3) . ?
C5 C10 1.393(3) . ?
C5 C6 1.405(3) . ?
C6 C7 1.393(3) . ?
C6 H6 0.9500 . ?
C7 C8 1.391(4) . ?
C7 C11 1.511(3) . ?
C8 C9 1.391(3) . ?
C8 H8 0.9500 . ?
C9 C10 1.391(3) . ?
C9 C12 1.508(4) . ?
C10 H10 0.9500 . ?
C11 H11A 0.9802 . ?
C11 H11B 0.9800 . ?
C11 H11C 0.9800 . ?
C12 H12A 0.9800 . ?
C12 H12B 0.9802 . ?
C12 H12C 0.9801 . ?
C13 C14 1.406(3) . ?
C13 C18 1.409(3) . ?
C14 C15 1.401(4) . ?
C14 C19 1.513(4) . ?
C15 C16 1.392(4) . ?
C15 H15 0.9500 . ?
C16 C17 1.389(4) . ?
C16 H16 0.9500 . ?
C17 C18 1.397(4) . ?
C17 H17 0.9500 . ?
C18 C20 1.508(4) . ?
C19 H19A 0.9801 . ?
C19 H19B 0.9799 . ?
C19 H19C 0.9801 . ?
C20 H20A 0.9801 . ?
C20 H20B 0.9800 . ?
C20 H20C 0.9799 . ?
C21 C22 1.549(4) . ?
C23 C24 1.547(4) . ?
C25 C26 1.544(4) . ?
C1S C2S 1.389(4) . ?
C1S C6S 1.396(4) . ?
C1S C7S 1.508(4) . ?
C2S C3S 1.388(4) . ?
C2S H2S 0.9500 . ?
C3S C4S 1.394(4) . ?
C3S H3S 0.9500 . ?
C4S C5S 1.394(5) . ?
C4S H4S 0.9500 . ?
C5S C6S 1.383(5) . ?
C5S H5S 0.9500 . ?
C6S H6S 0.9500 . ?
C7S H7SA 0.9801 . ?
C7S H7SB 0.9800 . ?
C7S H7SC 0.9800 . ?

loop_
_geom_torsion_atom_site_label_1
_geom_torsion_atom_site_label_2
_geom_torsion_atom_site_label_3
_geom_torsion_atom_site_label_4
_geom_torsion
_geom_torsion_site_symmetry_1
_geom_torsion_site_symmetry_2
_geom_torsion_site_symmetry_3
_geom_torsion_site_symmetry_4
_geom_torsion_publ_flag
N1 Ag1 Ag2 O3 109.30(8) . . . . ?
O2 Ag1 Ag2 O3 -152.66(8) . . . . ?
O4 Ag1 Ag2 O3 2.54(8) . . . . ?
N2 Ag1 Ag2 O3 -69.84(9) 4_565 . . . ?
N1 Ag1 Ag2 O1 -112.08(8) . . . . ?
O2 Ag1 Ag2 O1 -14.04(8) . . . . ?
O4 Ag1 Ag2 O1 141.16(8) . . . . ?
N2 Ag1 Ag2 O1 68.78(8) 4_565 . . . ?
N1 Ag1 Ag2 O5 -143.40(12) . . . . ?
O2 Ag1 Ag2 O5 -45.36(12) . . . . ?
O4 Ag1 Ag2 O5 109.84(12) . . . . ?
N2 Ag1 Ag2 O5 37.46(13) 4_565 . . . ?
N1 Ag1 Ag2 C15 1.04(8) . . . . ?
O2 Ag1 Ag2 C15 99.08(9) . . . . ?
O4 Ag1 Ag2 C15 -105.72(8) . . . . ?
N2 Ag1 Ag2 C15 -178.10(9) 4_565 . . . ?
O3 Ag2 O1 C21 100.2(2) . . . . ?
O5 Ag2 O1 C21 -173.0(2) . . . . ?
C15 Ag2 O1 C21 -74.0(2) . . . . ?
Ag1 Ag2 O1 C21 20.2(2) . . . . ?
O3 Ag2 O1 Ag3 -73.52(12) . . . . ?
O5 Ag2 O1 Ag3 13.30(7) . . . . ?
C15 Ag2 O1 Ag3 112.25(8) . . . . ?
Ag1 Ag2 O1 Ag3 -153.53(7) . . . . ?
O6 Ag3 O1 C21 -32.7(3) 3_665 . . . ?
O5 Ag3 O1 C21 173.0(3) . . . . ?
C4S Ag3 O1 C21 84.8(3) . . . . ?
Ag3 Ag3 O1 C21 -126.3(2) 3_665 . . . ?
O6 Ag3 O1 Ag2 139.83(7) 3_665 . . . ?
O5 Ag3 O1 Ag2 -14.40(7) . . . . ?
C4S Ag3 O1 Ag2 -102.66(10) . . . . ?
Ag3 Ag3 O1 Ag2 46.28(10) 3_665 . . . ?
N1 Ag1 O2 C21 132.1(2) . . . . ?
O4 Ag1 O2 C21 -22.2(3) . . . . ?
N2 Ag1 O2 C21 -107.8(2) 4_565 . . . ?
Ag2 Ag1 O2 C21 17.7(2) . . . . ?
O1 Ag2 O3 C23 -77.0(2) . . . . ?
O5 Ag2 O3 C23 -156.55(19) . . . . ?
C15 Ag2 O3 C23 97.5(2) . . . . ?
Ag1 Ag2 O3 C23 -0.90(19) . . . . ?
N1 Ag1 O4 C23 -117.4(3) . . . . ?
O2 Ag1 O4 C23 35.1(3) . . . . ?
N2 Ag1 O4 C23 121.7(3) 4_565 . . . ?
Ag2 Ag1 O4 C23 -6.8(2) . . . . ?
O6 Ag3 O5 C25 68.8(3) 3_665 . . . ?
O1 Ag3 O5 C25 163.1(2) . . . . ?
C4S Ag3 O5 C25 -83.6(2) . . . . ?
Ag3 Ag3 O5 C25 26.91(19) 3_665 . . . ?
O6 Ag3 O5 Ag2 -81.18(17) 3_665 . . . ?
O1 Ag3 O5 Ag2 13.16(7) . . . . ?
C4S Ag3 O5 Ag2 126.43(9) . . . . ?
Ag3 Ag3 O5 Ag2 -123.04(6) 3_665 . . . ?
O3 Ag2 O5 C25 -25.6(2) . . . . ?
O1 Ag2 O5 C25 -163.1(2) . . . . ?
C15 Ag2 O5 C25 84.7(2) . . . . ?
Ag1 Ag2 O5 C25 -131.56(19) . . . . ?
O3 Ag2 O5 Ag3 123.31(8) . . . . ?
O1 Ag2 O5 Ag3 -14.24(7) . . . . ?
C15 Ag2 O5 Ag3 -126.41(8) . . . . ?
Ag1 Ag2 O5 Ag3 17.35(15) . . . . ?
O2 Ag1 N1 C1 109.11(18) . . . . ?
O4 Ag1 N1 C1 -87.77(19) . . . . ?
N2 Ag1 N1 C1 12.4(2) 4_565 . . . ?
Ag2 Ag1 N1 C1 -166.82(16) . . . . ?
O2 Ag1 N1 C4 -54.21(19) . . . . ?
O4 Ag1 N1 C4 108.91(18) . . . . ?
N2 Ag1 N1 C4 -150.94(17) 4_565 . . . ?
Ag2 Ag1 N1 C4 29.86(19) . . . . ?
C4 N1 C1 C2 2.0(4) . . . . ?
Ag1 N1 C1 C2 -161.25(19) . . . . ?
C4 N1 C1 C5 -178.6(2) . . . . ?
Ag1 N1 C1 C5 18.1(3) . . . . ?
C3 N2 C2 C1 -2.1(4) . . . . ?
Ag1 N2 C2 C1 171.4(2) 4_566 . . . ?
N1 C1 C2 N2 0.1(4) . . . . ?
C5 C1 C2 N2 -179.3(2) . . . . ?
C2 N2 C3 C4 2.0(4) . . . . ?
Ag1 N2 C3 C4 -170.92(19) 4_566 . . . ?
C1 N1 C4 C3 -2.1(4) . . . . ?
Ag1 N1 C4 C3 161.63(19) . . . . ?
C1 N1 C4 C13 178.4(2) . . . . ?
Ag1 N1 C4 C13 -17.9(3) . . . . ?
N2 C3 C4 N1 0.1(4) . . . . ?
N2 C3 C4 C13 179.6(2) . . . . ?
N1 C1 C5 C10 -141.1(2) . . . . ?
C2 C1 C5 C10 38.3(4) . . . . ?
N1 C1 C5 C6 40.5(4) . . . . ?
C2 C1 C5 C6 -140.1(3) . . . . ?
C10 C5 C6 C7 1.2(4) . . . . ?
C1 C5 C6 C7 179.6(2) . . . . ?
C5 C6 C7 C8 -1.6(4) . . . . ?
C5 C6 C7 C11 -179.9(3) . . . . ?
C6 C7 C8 C9 0.8(4) . . . . ?
C11 C7 C8 C9 179.2(3) . . . . ?
C7 C8 C9 C10 0.4(4) . . . . ?
C7 C8 C9 C12 -178.0(3) . . . . ?
C8 C9 C10 C5 -0.8(4) . . . . ?
C12 C9 C10 C5 177.6(3) . . . . ?
C6 C5 C10 C9 0.0(4) . . . . ?
C1 C5 C10 C9 -178.4(2) . . . . ?
N1 C4 C13 C14 -62.4(3) . . . . ?
C3 C4 C13 C14 118.1(3) . . . . ?
N1 C4 C13 C18 115.1(3) . . . . ?
C3 C4 C13 C18 -64.4(3) . . . . ?
C18 C13 C14 C15 -1.7(4) . . . . ?
C4 C13 C14 C15 175.7(2) . . . . ?
C18 C13 C14 C19 176.7(2) . . . . ?
C4 C13 C14 C19 -5.8(3) . . . . ?
C13 C14 C15 C16 -0.2(4) . . . . ?
C19 C14 C15 C16 -178.7(2) . . . . ?
C13 C14 C15 Ag2 -89.9(2) . . . . ?
C19 C14 C15 Ag2 91.6(2) . . . . ?
O3 Ag2 C15 C16 155.59(15) . . . . ?
O1 Ag2 C15 C16 -28.48(18) . . . . ?
O5 Ag2 C15 C16 53.94(16) . . . . ?
Ag1 Ag2 C15 C16 -111.24(15) . . . . ?
O3 Ag2 C15 C14 -83.81(16) . . . . ?
O1 Ag2 C15 C14 92.13(17) . . . . ?
O5 Ag2 C15 C14 174.55(15) . . . . ?
Ag1 Ag2 C15 C14 9.37(16) . . . . ?
C14 C15 C16 C17 1.9(4) . . . . ?
Ag2 C15 C16 C17 94.7(2) . . . . ?
C15 C16 C17 C18 -1.8(4) . . . . ?
C16 C17 C18 C13 -0.1(4) . . . . ?
C16 C17 C18 C20 -177.5(2) . . . . ?
C14 C13 C18 C17 1.9(4) . . . . ?
C4 C13 C18 C17 -175.6(2) . . . . ?
C14 C13 C18 C20 179.2(2) . . . . ?
C4 C13 C18 C20 1.8(4) . . . . ?
Ag1 O2 C21 O1 -8.4(4) . . . . ?
Ag1 O2 C21 C22 170.55(18) . . . . ?
Ag2 O1 C21 O2 -13.5(4) . . . . ?
Ag3 O1 C21 O2 157.7(2) . . . . ?
Ag2 O1 C21 C22 167.54(18) . . . . ?
Ag3 O1 C21 C22 -21.2(4) . . . . ?
O2 C21 C22 F3 43.0(4) . . . . ?
O1 C21 C22 F3 -137.8(3) . . . . ?
O2 C21 C22 F1 168.1(3) . . . . ?
O1 C21 C22 F1 -12.8(4) . . . . ?
O2 C21 C22 F2 -76.5(3) . . . . ?
O1 C21 C22 F2 102.6(3) . . . . ?
Ag2 O3 C23 O4 -3.8(4) . . . . ?
Ag2 O3 C23 C24 175.47(18) . . . . ?
Ag1 O4 C23 O3 9.1(5) . . . . ?
Ag1 O4 C23 C24 -170.13(18) . . . . ?
O3 C23 C24 F5 3.8(4) . . . . ?
O4 C23 C24 F5 -176.8(2) . . . . ?
O3 C23 C24 F6 -117.3(3) . . . . ?
O4 C23 C24 F6 62.1(3) . . . . ?
O3 C23 C24 F4 123.8(3) . . . . ?
O4 C23 C24 F4 -56.9(3) . . . . ?
Ag3 O6 C25 O5 -1.5(4) 3_665 . . . ?
Ag3 O6 C25 C26 176.83(16) 3_665 . . . ?
Ag3 O5 C25 O6 -24.0(4) . . . . ?
Ag2 O5 C25 O6 117.7(3) . . . . ?
Ag3 O5 C25 C26 157.60(17) . . . . ?
Ag2 O5 C25 C26 -60.7(3) . . . . ?
O6 C25 C26 F9 23.9(3) . . . . ?
O5 C25 C26 F9 -157.5(3) . . . . ?
O6 C25 C26 F8 -96.7(3) . . . . ?
O5 C25 C26 F8 81.9(3) . . . . ?
O6 C25 C26 F7 144.3(2) . . . . ?
O5 C25 C26 F7 -37.1(3) . . . . ?
C6S C1S C2S C3S 0.3(4) . . . . ?
C7S C1S C2S C3S 179.7(3) . . . . ?
C1S C2S C3S C4S -0.7(4) . . . . ?
C2S C3S C4S C5S 0.6(4) . . . . ?
C2S C3S C4S Ag3 -101.9(3) . . . . ?
O6 Ag3 C4S C5S -174.5(2) 3_665 . . . ?
O5 Ag3 C4S C5S -6.5(2) . . . . ?
O1 Ag3 C4S C5S 71.9(2) . . . . ?
Ag3 Ag3 C4S C5S -83.0(2) 3_665 . . . ?
O6 Ag3 C4S C3S -57.2(2) 3_665 . . . ?
O5 Ag3 C4S C3S 110.71(19) . . . . ?
O1 Ag3 C4S C3S -170.86(17) . . . . ?
Ag3 Ag3 C4S C3S 34.3(2) 3_665 . . . ?
C3S C4S C5S C6S -0.1(4) . . . . ?
Ag3 C4S C5S C6S 83.9(3) . . . . ?
C4S C5S C6S C1S -0.3(4) . . . . ?
C2S C1S C6S C5S 0.2(4) . . . . ?
C7S C1S C6S C5S -179.2(3) . . . . ?
